data_7229869
loop_
_publ_author_name
'Chisca, Diana'
'Croitor, Lilia'
'Petuhov, Oleg'
'Kulikova, Olga V.'
'Volodina, Galina F.'
'Coropceanu, Eduard B.'
'Masunov, Art\"em E.'
'Fonari, Marina S.'

_publ_section_title
;
 Tuning structures and emissive properties in a series of Zn(ii) and
 Cd(ii) coordination polymers containing dicarboxylic acids and
 nicotinamide pillars
;
_journal_issue 4
_journal_name_full CrystEngComm
_journal_page_first 432
_journal_paper_doi 10.1039/C7CE01988B
_journal_volume 20
_journal_year 2018
_chemical_formula_moiety 'C12 H17 N3 O7 Zn'
_chemical_formula_sum 'C12 H17 N3 O7 Zn'
_chemical_formula_weight 380.65
_space_group_crystal_system monoclinic
_space_group_IT_number 14
_space_group_name_Hall '-P 2yn'
_space_group_name_H-M_alt 'P 1 21/n 1'
_symmetry_space_group_name_Hall '-P 2yn'
_symmetry_space_group_name_H-M 'P 1 21/n 1'
_atom_sites_solution_hydrogens mixed
_audit_creation_method SHELXL-2014/7
_audit_update_record
;
2017-10-06 deposited with the CCDC.
2017-12-13 downloaded from the CCDC.
;
_cell_angle_alpha 90
_cell_angle_beta 90.534(3)
_cell_angle_gamma 90
_cell_formula_units_Z 4
_cell_length_a 7.1206(2)
_cell_length_b 30.8546(13)
_cell_length_c 7.4367(2)
_cell_measurement_reflns_used 4101
_cell_measurement_temperature 293(2)
_cell_measurement_theta_max 28.0850
_cell_measurement_theta_min 3.0360
_cell_volume 1633.80(9)
_computing_cell_refinement
;
CrysAlisPro, Agilent Technologies,
Version 1.171.37.35 (release 13-08-2014 CrysAlis171 .NET)
(compiled Aug 13 2014,18:06:01)
;
_computing_data_collection
;
CrysAlisPro, Agilent Technologies,
Version 1.171.37.35 (release 13-08-2014 CrysAlis171 .NET)
(compiled Aug 13 2014,18:06:01)
;
_computing_data_reduction
;
CrysAlisPro, Agilent Technologies,
Version 1.171.37.35 (release 13-08-2014 CrysAlis171 .NET)
(compiled Aug 13 2014,18:06:01)
;
_computing_structure_refinement 'SHELXL-2014/7 (Sheldrick, 2014)'
_computing_structure_solution 'SHELXS97 (Sheldrick, 2008)'
_diffrn_ambient_temperature 293(2)
_diffrn_detector 'CCD plate'
_diffrn_detector_type Eos
_diffrn_measured_fraction_theta_full 0.999
_diffrn_measured_fraction_theta_max 0.999
_diffrn_measurement_device 'four-circle diffractometer'
_diffrn_measurement_device_type 'Xcalibur, Eos'
_diffrn_measurement_method '\w scans'
_diffrn_radiation_type MoK\a
_diffrn_radiation_wavelength 0.71073
_diffrn_reflns_av_R_equivalents 0.0366
_diffrn_reflns_av_unetI/netI 0.0340
_diffrn_reflns_Laue_measured_fraction_full 0.999
_diffrn_reflns_Laue_measured_fraction_max 0.999
_diffrn_reflns_limit_h_max 8
_diffrn_reflns_limit_h_min -8
_diffrn_reflns_limit_k_max 26
_diffrn_reflns_limit_k_min -37
_diffrn_reflns_limit_l_max 9
_diffrn_reflns_limit_l_min -9
_diffrn_reflns_number 12190
_diffrn_reflns_point_group_measured_fraction_full 0.999
_diffrn_reflns_point_group_measured_fraction_max 0.999
_diffrn_reflns_theta_full 25.242
_diffrn_reflns_theta_max 25.498
_diffrn_reflns_theta_min 2.936
_exptl_absorpt_coefficient_mu 1.541
_exptl_absorpt_correction_T_max 1.00000
_exptl_absorpt_correction_T_min 0.77877
_exptl_absorpt_correction_type multi-scan
_exptl_absorpt_process_details
;
CrysAlisPro, Agilent Technologies,
Version 1.171.37.35 (release 13-08-2014 CrysAlis171 .NET)
(compiled Aug 13 2014,18:06:01)
Empirical absorption correction using spherical harmonics,
 implemented in SCALE3 ABSPACK scaling algorithm.
;
_exptl_crystal_colour colorless
_exptl_crystal_density_diffrn 1.548
_exptl_crystal_description plate
_exptl_crystal_F_000 784
_exptl_crystal_size_max 0.5
_exptl_crystal_size_mid 0.4
_exptl_crystal_size_min 0.08
_refine_diff_density_max 0.844
_refine_diff_density_min -1.781
_refine_diff_density_rms 0.098
_refine_ls_extinction_method none
_refine_ls_goodness_of_fit_ref 1.088
_refine_ls_hydrogen_treatment mixed
_refine_ls_matrix_type full
_refine_ls_number_parameters 266
_refine_ls_number_reflns 3037
_refine_ls_number_restraints 140
_refine_ls_restrained_S_all 1.065
_refine_ls_R_factor_all 0.0640
_refine_ls_R_factor_gt 0.0587
_refine_ls_shift/su_max 0.000
_refine_ls_shift/su_mean 0.000
_refine_ls_structure_factor_coef Fsqd
_refine_ls_weighting_details 'w=1/[\s^2^(Fo^2^)+(0.0630P)^2^+9.7561P] where P=(Fo^2^+2Fc^2^)/3'
_refine_ls_weighting_scheme calc
_refine_ls_wR_factor_gt 0.1584
_refine_ls_wR_factor_ref 0.1609
_reflns_Friedel_coverage 0.000
_reflns_number_gt 2752
_reflns_number_total 3037
_reflns_threshold_expression 'I > 2\s(I)'
_cod_data_source_file c7ce01988b2.cif
_cod_data_source_block Comp_5CL_3198
_cod_depositor_comments 'Adding full bibliography for 7229861--7229872.cif.'
_cod_original_cell_volume 1633.78(10)
_cod_database_code 7229869
_shelx_shelxl_version_number 2014/7
_shelx_space_group_comment
;
The symmetry employed for this shelxl refinement is uniquely defined
by the following loop, which should always be used as a source of
symmetry information in preference to the above space-group names.
They are only intended as comments.
;

loop_
_space_group_symop_operation_xyz
'x, y, z'
'-x+1/2, y+1/2, -z+1/2'
'-x, -y, -z'
'x-1/2, -y-1/2, z-1/2'

loop_
_atom_site_label
_atom_site_type_symbol
_atom_site_fract_x
_atom_site_fract_y
_atom_site_fract_z
_atom_site_U_iso_or_equiv
_atom_site_adp_type
_atom_site_occupancy
_atom_site_site_symmetry_order
_atom_site_calc_flag
_atom_site_refinement_flags_posn
_atom_site_refinement_flags_adp
_atom_site_refinement_flags_occupancy
_atom_site_disorder_assembly
_atom_site_disorder_group
Zn1 Zn 0.81369(8) 0.22336(2) 0.55389(8) 0.0214(2) Uani 1 1 d . . . . .
O1 O 1.5084(8) 0.06054(18) 0.4778(11) 0.086(2) Uani 1 1 d . . . . .
O2 O 0.6720(5) 0.19279(12) 0.3401(5) 0.0297(8) Uani 1 1 d . . . . .
O3 O 0.6694(5) 0.19338(12) 0.7660(5) 0.0297(9) Uani 1 1 d . . . . .
O4 O 0.9823(5) 0.25457(12) 0.3621(5) 0.0295(9) Uani 1 1 d . . . . .
O5 O 0.9819(6) 0.25538(12) 0.7446(5) 0.0299(9) Uani 1 1 d . . . . .
O6 O 0.6221(5) 0.27682(13) 0.5531(5) 0.0290(9) Uani 1 1 d D . . . .
H2O6 H 0.553(7) 0.275(2) 0.458(5) 0.043 Uiso 1 1 d D U . . .
H1O6 H 0.563(8) 0.271(2) 0.652(4) 0.043 Uiso 1 1 d D U . . .
N1 N 0.9965(6) 0.16798(15) 0.5594(6) 0.0276(10) Uani 1 1 d . . . . .
N2 N 1.2931(10) 0.0194(2) 0.6116(12) 0.070(2) Uani 1 1 d D . . . .
H1N H 1.201(10) 0.016(3) 0.684(12) 0.105 Uiso 1 1 d D U . . .
H2N H 1.359(11) -0.0033(18) 0.588(13) 0.105 Uiso 1 1 d D U . . .
C1 C 0.5656(7) 0.20942(17) 0.2269(6) 0.0216(10) Uani 1 1 d . . . . .
C2 C 0.5335(8) 0.18361(17) 0.0518(7) 0.0268(11) Uani 1 1 d . . . . .
H2A H 0.6176 0.1589 0.0515 0.032 Uiso 1 1 calc R U . . .
H2B H 0.4059 0.1726 0.0504 0.032 Uiso 1 1 calc R U . . .
C3 C 0.5648(7) 0.20991(17) 0.8811(7) 0.0220(10) Uani 1 1 d . . . . .
C4 C 1.1827(8) 0.1713(2) 0.5504(9) 0.0367(14) Uani 1 1 d . . . . .
H4 H 1.2351 0.1989 0.5459 0.044 Uiso 1 1 calc R U . . .
C5 C 1.3013(9) 0.1363(2) 0.5473(10) 0.0441(16) Uani 1 1 d . . . . .
H5 H 1.4305 0.1400 0.5392 0.053 Uiso 1 1 calc R U . . .
C6 C 1.2235(9) 0.0951(2) 0.5566(9) 0.0396(14) Uani 1 1 d . . . . .
C7 C 1.0303(9) 0.0910(2) 0.5687(10) 0.0431(16) Uani 1 1 d . . . . .
H7 H 0.9742 0.0639 0.5766 0.052 Uiso 1 1 calc R U . . .
C8 C 0.9235(8) 0.12816(18) 0.5686(9) 0.0352(13) Uani 1 1 d . . . . .
H8 H 0.7937 0.1254 0.5753 0.042 Uiso 1 1 calc R U . . .
C9 C 1.3547(10) 0.0565(2) 0.5453(12) 0.055(2) Uani 1 1 d . . . . .
O1S O 0.955(3) 0.9964(6) 0.781(5) 0.077(8) Uani 0.530(19) 1 d D U P A 1
N1S N 0.968(6) 0.9291(7) 0.899(6) 0.116(13) Uani 0.530(19) 1 d D U P A 1
C1S C 0.869(5) 0.9669(9) 0.848(4) 0.130(14) Uani 0.530(19) 1 d D U P A 1
H1S H 0.7406 0.9691 0.8664 0.156 Uiso 0.530(19) 1 calc R U P A 1
C2S C 1.187(5) 0.9299(8) 0.916(5) 0.154(15) Uani 0.530(19) 1 d D U P A 1
H2S1 H 1.2407 0.9208 0.8042 0.231 Uiso 0.530(19) 1 calc R U P A 1
H2S2 H 1.2259 0.9106 1.0102 0.231 Uiso 0.530(19) 1 calc R U P A 1
H2S3 H 1.2274 0.9588 0.9433 0.231 Uiso 0.530(19) 1 calc R U P A 1
C3S C 0.848(7) 0.8923(11) 0.941(6) 0.18(3) Uani 0.530(19) 1 d D U P A 1
H3S1 H 0.7240 0.9025 0.9679 0.275 Uiso 0.530(19) 1 calc R U P A 1
H3S2 H 0.8987 0.8771 1.0424 0.275 Uiso 0.530(19) 1 calc R U P A 1
H3S3 H 0.8418 0.8731 0.8389 0.275 Uiso 0.530(19) 1 calc R U P A 1
O1M O 0.938(8) 0.9965(12) 0.800(8) 0.154(19) Uani 0.470(19) 1 d D U P A 2
N1M N 0.873(7) 0.9276(12) 0.898(8) 0.155(19) Uani 0.470(19) 1 d D U P A 2
C1M C 0.983(7) 0.9591(13) 0.812(6) 0.145(16) Uani 0.470(19) 1 d D U P A 2
H1M H 1.0957 0.9506 0.7617 0.174 Uiso 0.470(19) 1 calc R U P A 2
C2M C 0.660(5) 0.9358(13) 0.927(5) 0.18(2) Uani 0.470(19) 1 d D U P A 2
H2M1 H 0.6327 0.9660 0.9095 0.271 Uiso 0.470(19) 1 calc R U P A 2
H2M2 H 0.6261 0.9275 1.0465 0.271 Uiso 0.470(19) 1 calc R U P A 2
H2M3 H 0.5884 0.9190 0.8415 0.271 Uiso 0.470(19) 1 calc R U P A 2
C3M C 0.965(7) 0.8855(12) 0.919(8) 0.15(2) Uani 0.470(19) 1 d D U P A 2
H3M1 H 0.9137 0.8655 0.8326 0.231 Uiso 0.470(19) 1 calc R U P A 2
H3M2 H 0.9450 0.8747 1.0380 0.231 Uiso 0.470(19) 1 calc R U P A 2
H3M3 H 1.0977 0.8886 0.8990 0.231 Uiso 0.470(19) 1 calc R U P A 2

loop_
_atom_site_aniso_label
_atom_site_aniso_U_11
_atom_site_aniso_U_22
_atom_site_aniso_U_33
_atom_site_aniso_U_23
_atom_site_aniso_U_13
_atom_site_aniso_U_12
Zn1 0.0203(3) 0.0243(3) 0.0197(3) 0.0000(2) 0.0007(2) 0.0013(2)
O1 0.050(3) 0.042(3) 0.167(7) 0.009(4) 0.037(4) 0.020(3)
O2 0.031(2) 0.031(2) 0.027(2) 0.0003(16) -0.0098(16) -0.0005(16)
O3 0.035(2) 0.028(2) 0.0263(19) -0.0015(16) 0.0123(16) 0.0045(16)
O4 0.034(2) 0.030(2) 0.0248(19) -0.0013(16) 0.0094(16) -0.0067(17)
O5 0.038(2) 0.029(2) 0.0218(19) 0.0050(15) -0.0057(16) -0.0063(17)
O6 0.028(2) 0.038(2) 0.0207(19) 0.0001(16) 0.0004(15) 0.0048(16)
N1 0.023(2) 0.028(2) 0.031(2) 0.0019(19) 0.0008(19) 0.0040(19)
N2 0.060(4) 0.035(3) 0.115(6) 0.015(4) 0.025(4) 0.021(3)
C1 0.023(2) 0.028(3) 0.014(2) 0.0056(19) -0.0017(19) -0.003(2)
C2 0.033(3) 0.025(3) 0.022(3) 0.000(2) 0.002(2) 0.001(2)
C3 0.020(2) 0.026(3) 0.019(2) -0.002(2) -0.0010(19) -0.003(2)
C4 0.025(3) 0.029(3) 0.057(4) 0.002(3) 0.001(3) 0.004(2)
C5 0.024(3) 0.037(3) 0.071(5) 0.005(3) 0.004(3) 0.005(3)
C6 0.033(3) 0.032(3) 0.054(4) 0.002(3) 0.002(3) 0.010(3)
C7 0.035(3) 0.027(3) 0.067(4) 0.001(3) 0.007(3) 0.003(3)
C8 0.024(3) 0.029(3) 0.053(4) 0.003(3) 0.002(3) 0.002(2)
C9 0.045(4) 0.036(4) 0.084(6) 0.004(4) 0.011(4) 0.020(3)
O1S 0.071(11) 0.047(11) 0.114(19) 0.022(11) 0.023(11) -0.018(9)
N1S 0.22(4) 0.048(12) 0.078(16) 0.004(10) 0.04(2) -0.044(16)
C1S 0.20(3) 0.13(2) 0.060(14) -0.023(16) 0.056(19) -0.10(2)
C2S 0.20(4) 0.073(16) 0.19(3) 0.027(18) 0.08(3) 0.03(2)
C3S 0.34(7) 0.13(3) 0.076(19) -0.006(19) 0.03(3) -0.17(3)
O1M 0.20(4) 0.14(3) 0.12(3) -0.03(3) 0.01(3) 0.06(3)
N1M 0.26(5) 0.12(3) 0.08(2) 0.000(19) 0.00(3) -0.08(3)
C1M 0.19(4) 0.14(3) 0.10(3) -0.04(3) 0.01(3) -0.04(3)
C2M 0.28(5) 0.15(3) 0.11(3) -0.03(2) -0.09(3) 0.08(4)
C3M 0.24(6) 0.11(3) 0.11(3) 0.03(2) 0.03(4) -0.08(3)

loop_
_atom_type_symbol
_atom_type_description
_atom_type_scat_dispersion_real
_atom_type_scat_dispersion_imag
_atom_type_scat_source
C C 0.0033 0.0016 'International Tables Vol C Tables 4.2.6.8 and 6.1.1.4'
H H 0.0000 0.0000 'International Tables Vol C Tables 4.2.6.8 and 6.1.1.4'
N N 0.0061 0.0033 'International Tables Vol C Tables 4.2.6.8 and 6.1.1.4'
O O 0.0106 0.0060 'International Tables Vol C Tables 4.2.6.8 and 6.1.1.4'
Zn Zn 0.2839 1.4301 'International Tables Vol C Tables 4.2.6.8 and 6.1.1.4'

loop_
_geom_angle_atom_site_label_1
_geom_angle_atom_site_label_2
_geom_angle_atom_site_label_3
_geom_angle
_geom_angle_site_symmetry_1
_geom_angle_site_symmetry_3
O5 Zn1 O2 172.89(15) . .
O5 Zn1 O3 88.84(15) . .
O2 Zn1 O3 97.80(15) . .
O5 Zn1 O4 85.24(15) . .
O2 Zn1 O4 88.02(15) . .
O3 Zn1 O4 173.68(16) . .
O5 Zn1 O6 89.94(15) . .
O2 Zn1 O6 92.43(15) . .
O3 Zn1 O6 91.44(14) . .
O4 Zn1 O6 90.76(15) . .
O5 Zn1 N1 91.12(17) . .
O2 Zn1 N1 86.79(16) . .
O3 Zn1 N1 86.33(16) . .
O4 Zn1 N1 91.57(16) . .
O6 Zn1 N1 177.51(16) . .
C1 O2 Zn1 128.0(4) . .
C3 O3 Zn1 129.2(3) . .
C3 O4 Zn1 126.4(3) 4_665 .
C1 O5 Zn1 127.6(3) 4_666 .
C4 N1 C8 117.5(5) . .
C4 N1 Zn1 122.7(4) . .
C8 N1 Zn1 119.8(4) . .
O2 C1 O5 125.4(5) . 4_565
O2 C1 C2 116.4(5) . .
O5 C1 C2 118.2(4) 4_565 .
C3 C2 C1 114.0(4) 1_554 .
O3 C3 O4 124.3(5) . 4_566
O3 C3 C2 116.5(5) . 1_556
O4 C3 C2 119.2(4) 4_566 1_556
N1 C4 C5 123.5(6) . .
C4 C5 C6 118.4(6) . .
C7 C6 C5 118.9(6) . .
C7 C6 C9 123.0(6) . .
C5 C6 C9 118.0(6) . .
C8 C7 C6 118.3(6) . .
N1 C8 C7 123.4(5) . .
O1 C9 N2 123.2(6) . .
O1 C9 C6 119.9(7) . .
N2 C9 C6 116.9(6) . .
C1S N1S C3S 114(4) . .
C1S N1S C2S 120(2) . .
C3S N1S C2S 126(3) . .
O1S C1S N1S 119(3) . .
C1M N1M C3M 114(4) . .
C1M N1M C2M 120(3) . .
C3M N1M C2M 125(3) . .
O1M C1M N1M 123(4) . .

loop_
_geom_bond_atom_site_label_1
_geom_bond_atom_site_label_2
_geom_bond_distance
_geom_bond_site_symmetry_2
Zn1 O5 2.096(4) .
Zn1 O2 2.099(4) .
Zn1 O3 2.105(4) .
Zn1 O4 2.106(4) .
Zn1 O6 2.140(4) .
Zn1 N1 2.148(4) .
O1 C9 1.215(9) .
O2 C1 1.238(6) .
O3 C3 1.249(6) .
O4 C3 1.251(6) 4_665
O5 C1 1.246(6) 4_666
N1 C4 1.332(7) .
N1 C8 1.336(7) .
N2 C9 1.321(10) .
C1 O5 1.246(6) 4_565
C1 C2 1.542(7) .
C2 C3 1.525(7) 1_554
C3 O4 1.251(6) 4_566
C3 C2 1.525(7) 1_556
C4 C5 1.374(8) .
C5 C6 1.388(9) .
C6 C7 1.385(9) .
C6 C9 1.517(8) .
C7 C8 1.375(8) .
O1S C1S 1.21(2) .
N1S C1S 1.41(4) .
N1S C3S 1.46(3) .
N1S C2S 1.56(5) .
O1M C1M 1.20(3) .
N1M C1M 1.40(4) .
N1M C3M 1.46(4) .
N1M C2M 1.56(5) .

loop_
_geom_hbond_atom_site_label_D
_geom_hbond_atom_site_label_H
_geom_hbond_atom_site_label_A
_geom_hbond_distance_DH
_geom_hbond_distance_HA
_geom_hbond_distance_DA
_geom_hbond_angle_DHA
_geom_hbond_site_symmetry_A
C7 H7 O1S 0.93 2.58 3.363(16) 142.1 1_545
C2 H2B O6 0.97 2.55 3.174(7) 121.8 4_565
N2 H2N O1 0.86(2) 2.06(2) 2.924(8) 174(10) 3_856
N2 H1N O1S 0.86(2) 2.00(5) 2.82(2) 160(11) 1_545
O6 H1O6 O4 0.87(2) 1.85(3) 2.693(5) 163(6) 4_566
O6 H2O6 O5 0.86(2) 1.91(4) 2.684(5) 149(6) 4_565
